data_4513879
loop_
_publ_author_name
'Kumar, Dinesh'
'Vemula, Sandeep R.'
'Cook, Gregory R.'

_publ_section_title
;
 Merging C--H Bond Functionalization with Amide Alcoholysis: En Route to
 2-Aminopyridines
;
_journal_issue 6
_journal_name_full 'ACS Catalysis'
_journal_page_first 3531
_journal_paper_doi 10.1021/acscatal.6b00728
_journal_volume 6
_journal_year 2016
_chemical_formula_moiety 'C33 H23 F3 N2 O4'
_chemical_formula_sum 'C33 H23 F3 N2 O4'
_chemical_formula_weight 568.53
_space_group_crystal_system monoclinic
_space_group_IT_number 14
_space_group_name_Hall '-P 2ybc'
_space_group_name_H-M_alt 'P 1 21/c 1'
_symmetry_space_group_name_Hall '-P 2ybc'
_symmetry_space_group_name_H-M 'P 1 21/c 1'
_atom_sites_solution_hydrogens geom
_audit_creation_date 2015-09-09
_audit_creation_method
;
Olex2 1.2
(compiled 2015.01.26 svn.r3150 for OlexSys, GUI svn.r4998)
;
_cell_angle_alpha 90
_cell_angle_beta 98.889(2)
_cell_angle_gamma 90
_cell_formula_units_Z 4
_cell_length_a 21.6794(8)
_cell_length_b 5.8892(2)
_cell_length_c 20.8559(7)
_cell_measurement_reflns_used 3622
_cell_measurement_temperature 100(2)
_cell_measurement_theta_max 66.25
_cell_measurement_theta_min 4.29
_cell_volume 2630.78(16)
_computing_cell_refinement 'SAINT v8.34A (Bruker, 2013)'
_computing_data_reduction 'SAINT v8.34A (Bruker, 2013)'
_computing_molecular_graphics 'Olex2 (Dolomanov et al., 2009)'
_computing_publication_material 'Olex2 (Dolomanov et al., 2009)'
_computing_structure_refinement 'XL (Sheldrick, 2008)'
_diffrn_ambient_temperature 100.01
_diffrn_measured_fraction_theta_full 0.976
_diffrn_measured_fraction_theta_max 0.976
_diffrn_measurement_device_type 'Bruker APEX-II CCD'
_diffrn_measurement_method '\f and \w scans'
_diffrn_radiation_type CuK\a
_diffrn_radiation_wavelength 1.54178
_diffrn_reflns_av_R_equivalents 0.0540
_diffrn_reflns_av_unetI/netI 0.0467
_diffrn_reflns_Laue_measured_fraction_full 0.976
_diffrn_reflns_Laue_measured_fraction_max 0.976
_diffrn_reflns_limit_h_max 25
_diffrn_reflns_limit_h_min -25
_diffrn_reflns_limit_k_max 7
_diffrn_reflns_limit_k_min -6
_diffrn_reflns_limit_l_max 24
_diffrn_reflns_limit_l_min -24
_diffrn_reflns_number 17269
_diffrn_reflns_point_group_measured_fraction_full 0.976
_diffrn_reflns_point_group_measured_fraction_max 0.976
_diffrn_reflns_theta_full 66.745
_diffrn_reflns_theta_max 66.745
_diffrn_reflns_theta_min 4.291
_diffrn_standards_number 0
_exptl_absorpt_coefficient_mu 0.918
_exptl_absorpt_correction_T_max 0.7528
_exptl_absorpt_correction_T_min 0.6615
_exptl_absorpt_correction_type multi-scan
_exptl_absorpt_process_details
;
SADABS-2014/2 (Bruker,2014/2) was used for absorption correction.
wR2(int) was 0.0834 before and 0.0563 after correction.
The Ratio of minimum to maximum transmission is 0.8787.
The \l/2 correction factor is 0.00150.
;
_exptl_crystal_colour colourless
_exptl_crystal_density_diffrn 1.435
_exptl_crystal_description plate
_exptl_crystal_F_000 1176
_exptl_crystal_size_max 0.245
_exptl_crystal_size_mid 0.083
_exptl_crystal_size_min 0.02
_refine_diff_density_max 0.193
_refine_diff_density_min -0.317
_refine_diff_density_rms 0.054
_refine_ls_extinction_method none
_refine_ls_goodness_of_fit_ref 1.058
_refine_ls_hydrogen_treatment constr
_refine_ls_matrix_type full
_refine_ls_number_parameters 379
_refine_ls_number_reflns 4529
_refine_ls_number_restraints 0
_refine_ls_restrained_S_all 1.058
_refine_ls_R_factor_all 0.0646
_refine_ls_R_factor_gt 0.0435
_refine_ls_shift/su_max 0.000
_refine_ls_shift/su_mean 0.000
_refine_ls_structure_factor_coef Fsqd
_refine_ls_weighting_details 'w=1/[\s^2^(Fo^2^)+(0.0471P)^2^+0.8059P] where P=(Fo^2^+2Fc^2^)/3'
_refine_ls_weighting_scheme calc
_refine_ls_wR_factor_gt 0.0974
_refine_ls_wR_factor_ref 0.1068
_reflns_Friedel_coverage 0.000
_reflns_number_gt 3397
_reflns_number_total 4529
_reflns_threshold_expression 'I > 2\s(I)'
_cod_data_source_file cs6b00728_si_002.cif
_cod_data_source_block p21c
_cod_depositor_comments 'Adding full bibliography for 4513878--4513880.cif.'
_cod_database_code 4513879
_shelx_space_group_comment
;
The symmetry employed for this shelxl refinement is uniquely defined
by the following loop, which should always be used as a source of
symmetry information in preference to the above space-group names.
They are only intended as comments.
;
_shelx_estimated_absorpt_t_max 0.982
_shelx_estimated_absorpt_t_min 0.806
_olex2_refinement_description
;
1. Fixed Uiso
 At 1.2 times of:
  All C(H) groups, All C(H,H) groups, All N(H) groups
2.a Secondary CH2 refined with riding coordinates:
 C2(H2A,H2B), C18(H18A,H18B)
2.b Aromatic/amide H refined with riding coordinates:
 N1(H1), C7(H7), C11(H11), C12(H12), C13(H13), C16(H16), C20(H20), C21(H21),
 C22(H22), C23(H23), C25(H25), C26(H26), C27(H27), C28(H28), C29(H29), C30(H30),
  C31(H31), C32(H32), C33(H33)
;
_shelx_shelxl_version_number 2014/7
_olex2_submission_special_instructions 'No special instructions were received'

loop_
_space_group_symop_operation_xyz
'x, y, z'
'-x, y+1/2, -z+1/2'
'-x, -y, -z'
'x, -y-1/2, z-1/2'

loop_
_atom_site_label
_atom_site_type_symbol
_atom_site_fract_x
_atom_site_fract_y
_atom_site_fract_z
_atom_site_U_iso_or_equiv
_atom_site_adp_type
_atom_site_occupancy
_atom_site_site_symmetry_order
_atom_site_calc_flag
_atom_site_refinement_flags_posn
F1 F 0.31846(6) 0.3240(3) -0.02504(6) 0.0424(4) Uani 1 1 d .
F2 F 0.33854(7) -0.0223(4) -0.04484(10) 0.0809(7) Uani 1 1 d .
F3 F 0.32608(6) 0.0809(3) 0.05106(8) 0.0481(4) Uani 1 1 d .
O1 O 0.42819(6) 0.3603(2) 0.05932(6) 0.0209(3) Uani 1 1 d .
O2 O 0.53055(6) 0.3086(3) 0.06100(6) 0.0235(3) Uani 1 1 d .
O3 O 0.94822(7) 0.4046(3) 0.05512(7) 0.0347(4) Uani 1 1 d .
O4 O 0.92140(8) 0.0480(3) 0.01248(7) 0.0386(4) Uani 1 1 d .
N1 N 0.60661(7) 0.5392(3) 0.15186(8) 0.0220(4) Uani 1 1 d .
H1 H 0.5986 0.4282 0.1236 0.026 Uiso 1 1 calc R
N2 N 0.68534(7) 0.6825(3) 0.23324(7) 0.0195(4) Uani 1 1 d .
C1 C 0.35024(10) 0.1415(4) -0.00087(11) 0.0293(5) Uani 1 1 d .
C2 C 0.41918(9) 0.1803(4) 0.01287(9) 0.0240(5) Uani 1 1 d .
H2A H 0.4410 0.0412 0.0307 0.029 Uiso 1 1 calc R
H2B H 0.4354 0.2239 -0.0273 0.029 Uiso 1 1 calc R
C3 C 0.48852(9) 0.4135(4) 0.08053(9) 0.0187(4) Uani 1 1 d .
C4 C 0.49558(9) 0.6069(3) 0.12548(9) 0.0182(4) Uani 1 1 d .
C5 C 0.55547(9) 0.6727(3) 0.15871(9) 0.0182(4) Uani 1 1 d .
C6 C 0.66862(9) 0.5497(4) 0.18187(9) 0.0196(4) Uani 1 1 d .
C7 C 0.71095(9) 0.4166(3) 0.15481(9) 0.0191(4) Uani 1 1 d .
H7 H 0.6971 0.3248 0.1179 0.023 Uiso 1 1 calc R
C8 C 0.77323(9) 0.4190(3) 0.18189(9) 0.0182(4) Uani 1 1 d .
C9 C 0.79194(9) 0.5512(3) 0.23821(9) 0.0175(4) Uani 1 1 d .
C10 C 0.85847(9) 0.5383(4) 0.27080(8) 0.0181(4) Uani 1 1 d .
C11 C 0.88007(9) 0.3357(4) 0.30065(9) 0.0201(4) Uani 1 1 d .
H11 H 0.8523 0.2112 0.3011 0.024 Uiso 1 1 calc R
C12 C 0.94184(10) 0.3144(4) 0.32969(9) 0.0245(5) Uani 1 1 d .
H12 H 0.9561 0.1757 0.3500 0.029 Uiso 1 1 calc R
C13 C 0.98268(10) 0.4946(4) 0.32913(10) 0.0266(5) Uani 1 1 d .
H13 H 1.0249 0.4797 0.3491 0.032 Uiso 1 1 calc R
C14 C 0.74639(9) 0.6811(3) 0.26136(9) 0.0181(4) Uani 1 1 d .
C15 C 0.81722(9) 0.2988(4) 0.14518(9) 0.0194(4) Uani 1 1 d .
C16 C 0.86761(9) 0.4195(4) 0.12665(9) 0.0220(5) Uani 1 1 d .
H16 H 0.8796 0.5642 0.1444 0.026 Uiso 1 1 calc R
C17 C 0.89854(9) 0.3182(4) 0.08165(9) 0.0249(5) Uani 1 1 d .
C18 C 0.95351(14) 0.2526(5) 0.00223(13) 0.0494(7) Uani 1 1 d .
H18A H 0.9349 0.3229 -0.0394 0.059 Uiso 1 1 calc R
H18B H 0.9980 0.2200 0.0005 0.059 Uiso 1 1 calc R
C19 C 0.88267(10) 0.1062(4) 0.05625(10) 0.0278(5) Uani 1 1 d .
C20 C 0.83552(10) -0.0191(4) 0.07528(10) 0.0273(5) Uani 1 1 d .
H20 H 0.8255 -0.1669 0.0586 0.033 Uiso 1 1 calc R
C21 C 0.80277(9) 0.0820(4) 0.12066(9) 0.0224(5) Uani 1 1 d .
H21 H 0.7697 0.0004 0.1351 0.027 Uiso 1 1 calc R
C22 C 0.89987(9) 0.7191(4) 0.27038(9) 0.0220(4) Uani 1 1 d .
H22 H 0.8858 0.8583 0.2502 0.026 Uiso 1 1 calc R
C23 C 0.96193(9) 0.6960(4) 0.29951(10) 0.0253(5) Uani 1 1 d .
H23 H 0.9900 0.8194 0.2990 0.030 Uiso 1 1 calc R
C24 C 0.75877(9) 0.8384(4) 0.31830(9) 0.0187(4) Uani 1 1 d .
C25 C 0.79974(9) 0.7868(4) 0.37484(9) 0.0214(4) Uani 1 1 d .
H25 H 0.8221 0.6476 0.3781 0.026 Uiso 1 1 calc R
C26 C 0.80777(10) 0.9395(4) 0.42640(10) 0.0247(5) Uani 1 1 d .
H26 H 0.8357 0.9034 0.4647 0.030 Uiso 1 1 calc R
C27 C 0.77565(10) 1.1422(4) 0.42255(10) 0.0260(5) Uani 1 1 d .
H27 H 0.7813 1.2446 0.4582 0.031 Uiso 1 1 calc R
C28 C 0.73506(9) 1.1962(4) 0.36650(10) 0.0243(5) Uani 1 1 d .
H28 H 0.7131 1.3364 0.3634 0.029 Uiso 1 1 calc R
C29 C 0.72667(9) 1.0449(4) 0.31520(9) 0.0209(4) Uani 1 1 d .
H29 H 0.6985 1.0821 0.2771 0.025 Uiso 1 1 calc R
C30 C 0.55989(9) 0.8732(4) 0.19535(9) 0.0209(4) Uani 1 1 d .
H30 H 0.5995 0.9223 0.2169 0.025 Uiso 1 1 calc R
C31 C 0.50728(10) 1.0000(4) 0.20044(9) 0.0220(4) Uani 1 1 d .
H31 H 0.5115 1.1376 0.2245 0.026 Uiso 1 1 calc R
C32 C 0.44814(10) 0.9306(4) 0.17104(9) 0.0232(5) Uani 1 1 d .
H32 H 0.4121 1.0158 0.1765 0.028 Uiso 1 1 calc R
C33 C 0.44298(9) 0.7360(4) 0.13389(9) 0.0208(4) Uani 1 1 d .
H33 H 0.4029 0.6880 0.1135 0.025 Uiso 1 1 calc R

loop_
_atom_site_aniso_label
_atom_site_aniso_U_11
_atom_site_aniso_U_22
_atom_site_aniso_U_33
_atom_site_aniso_U_23
_atom_site_aniso_U_13
_atom_site_aniso_U_12
F1 0.0260(7) 0.0592(10) 0.0398(8) 0.0142(7) -0.0019(6) 0.0073(7)
F2 0.0289(8) 0.0922(15) 0.1152(15) -0.0774(13) -0.0090(9) -0.0073(9)
F3 0.0237(7) 0.0550(10) 0.0668(10) 0.0263(8) 0.0107(6) -0.0075(6)
O1 0.0156(7) 0.0234(8) 0.0230(7) -0.0051(6) 0.0010(5) -0.0036(6)
O2 0.0173(7) 0.0282(8) 0.0248(7) -0.0069(6) 0.0027(6) 0.0003(6)
O3 0.0280(8) 0.0480(11) 0.0317(8) 0.0041(7) 0.0155(6) 0.0090(7)
O4 0.0393(9) 0.0476(11) 0.0316(8) -0.0039(8) 0.0139(7) 0.0209(8)
N1 0.0141(8) 0.0254(10) 0.0254(9) -0.0105(8) -0.0010(7) 0.0005(7)
N2 0.0158(8) 0.0216(9) 0.0205(8) -0.0022(7) 0.0012(6) -0.0008(7)
C1 0.0223(11) 0.0311(13) 0.0324(11) -0.0059(10) -0.0028(9) -0.0019(10)
C2 0.0214(10) 0.0291(13) 0.0208(9) -0.0060(9) 0.0015(8) -0.0056(9)
C3 0.0145(9) 0.0241(12) 0.0165(9) 0.0024(8) -0.0008(7) -0.0016(8)
C4 0.0165(9) 0.0209(11) 0.0169(9) 0.0007(8) 0.0017(7) -0.0013(8)
C5 0.0187(10) 0.0183(11) 0.0178(9) 0.0014(8) 0.0031(7) 0.0001(8)
C6 0.0154(9) 0.0227(11) 0.0198(9) -0.0009(9) 0.0001(7) -0.0006(8)
C7 0.0184(9) 0.0204(11) 0.0173(9) -0.0036(8) -0.0012(7) -0.0013(8)
C8 0.0192(10) 0.0156(10) 0.0192(9) -0.0006(8) 0.0012(8) 0.0014(8)
C9 0.0178(9) 0.0180(11) 0.0163(9) 0.0012(8) 0.0016(7) -0.0013(8)
C10 0.0162(9) 0.0231(11) 0.0152(9) -0.0036(8) 0.0030(7) 0.0004(8)
C11 0.0190(10) 0.0228(11) 0.0188(9) -0.0027(8) 0.0032(8) 0.0003(8)
C12 0.0235(11) 0.0275(12) 0.0212(10) -0.0033(9) -0.0002(8) 0.0050(9)
C13 0.0172(10) 0.0343(13) 0.0267(10) -0.0097(10) -0.0014(8) 0.0026(9)
C14 0.0169(9) 0.0182(11) 0.0188(9) 0.0007(8) 0.0015(7) -0.0013(8)
C15 0.0190(10) 0.0221(12) 0.0155(9) -0.0005(8) -0.0027(7) 0.0052(8)
C16 0.0198(10) 0.0263(12) 0.0189(10) -0.0005(9) -0.0001(8) 0.0039(9)
C17 0.0201(10) 0.0342(13) 0.0203(10) 0.0049(10) 0.0029(8) 0.0096(9)
C18 0.0535(17) 0.0550(19) 0.0474(15) 0.0035(14) 0.0317(13) 0.0192(14)
C19 0.0288(11) 0.0347(14) 0.0194(10) -0.0017(9) 0.0015(9) 0.0172(10)
C20 0.0326(12) 0.0246(12) 0.0227(10) -0.0052(9) -0.0022(9) 0.0106(10)
C21 0.0217(10) 0.0219(12) 0.0221(10) -0.0025(9) -0.0018(8) 0.0035(9)
C22 0.0222(10) 0.0222(11) 0.0215(9) -0.0026(9) 0.0031(8) -0.0018(9)
C23 0.0187(10) 0.0287(13) 0.0283(10) -0.0087(9) 0.0034(8) -0.0059(9)
C24 0.0157(9) 0.0221(11) 0.0189(9) -0.0022(8) 0.0041(7) -0.0048(8)
C25 0.0207(10) 0.0235(12) 0.0207(9) -0.0012(9) 0.0053(8) -0.0023(9)
C26 0.0257(11) 0.0302(13) 0.0180(9) -0.0017(9) 0.0021(8) -0.0063(10)
C27 0.0267(11) 0.0292(13) 0.0234(10) -0.0087(9) 0.0078(8) -0.0073(9)
C28 0.0202(10) 0.0239(12) 0.0299(11) -0.0071(9) 0.0074(8) -0.0028(9)
C29 0.0161(9) 0.0236(12) 0.0229(10) -0.0040(9) 0.0023(8) -0.0030(8)
C30 0.0179(10) 0.0233(12) 0.0213(10) -0.0016(9) 0.0025(8) -0.0011(8)
C31 0.0261(11) 0.0187(11) 0.0213(10) 0.0007(9) 0.0038(8) 0.0001(9)
C32 0.0204(10) 0.0253(12) 0.0236(10) 0.0007(9) 0.0029(8) 0.0052(9)
C33 0.0175(10) 0.0231(12) 0.0209(9) 0.0012(9) 0.0006(8) 0.0011(8)

loop_
_atom_type_symbol
_atom_type_description
_atom_type_scat_dispersion_real
_atom_type_scat_dispersion_imag
_atom_type_scat_source
C C 0.0181 0.0091 'International Tables Vol C Tables 4.2.6.8 and 6.1.1.4'
H H 0.0000 0.0000 'International Tables Vol C Tables 4.2.6.8 and 6.1.1.4'
F F 0.0727 0.0534 'International Tables Vol C Tables 4.2.6.8 and 6.1.1.4'
N N 0.0311 0.0180 'International Tables Vol C Tables 4.2.6.8 and 6.1.1.4'
O O 0.0492 0.0322 'International Tables Vol C Tables 4.2.6.8 and 6.1.1.4'

loop_
_geom_angle_atom_site_label_1
_geom_angle_atom_site_label_2
_geom_angle_atom_site_label_3
_geom_angle
C3 O1 C2 114.72(15)
C17 O3 C18 103.74(19)
C19 O4 C18 104.55(18)
C5 N1 H1 114.3
C5 N1 C6 131.35(17)
C6 N1 H1 114.3
C6 N2 C14 117.95(17)
F1 C1 C2 113.1(2)
F2 C1 F1 106.99(18)
F2 C1 C2 108.77(19)
F3 C1 F1 106.28(19)
F3 C1 F2 108.2(2)
F3 C1 C2 113.25(18)
O1 C2 C1 105.74(17)
O1 C2 H2A 110.6
O1 C2 H2B 110.6
C1 C2 H2A 110.6
C1 C2 H2B 110.6
H2A C2 H2B 108.7
O1 C3 C4 112.90(17)
O2 C3 O1 120.51(18)
O2 C3 C4 126.56(17)
C5 C4 C3 121.19(17)
C33 C4 C3 119.57(17)
C33 C4 C5 119.18(18)
N1 C5 C4 118.59(17)
N1 C5 C30 123.10(17)
C30 C5 C4 118.28(18)
N2 C6 N1 120.76(17)
N2 C6 C7 122.90(17)
C7 C6 N1 116.34(17)
C6 C7 H7 120.2
C8 C7 C6 119.54(18)
C8 C7 H7 120.2
C7 C8 C9 118.79(18)
C7 C8 C15 116.60(17)
C9 C8 C15 124.30(17)
C8 C9 C10 118.74(17)
C14 C9 C8 117.53(17)
C14 C9 C10 123.69(17)
C11 C10 C9 118.67(18)
C11 C10 C22 119.00(18)
C22 C10 C9 122.30(18)
C10 C11 H11 119.7
C12 C11 C10 120.5(2)
C12 C11 H11 119.7
C11 C12 H12 119.9
C13 C12 C11 120.2(2)
C13 C12 H12 119.9
C12 C13 H13 120.1
C23 C13 C12 119.88(19)
C23 C13 H13 120.1
N2 C14 C9 123.20(17)
N2 C14 C24 112.39(17)
C9 C14 C24 124.39(17)
C16 C15 C8 119.13(19)
C21 C15 C8 119.88(19)
C21 C15 C16 120.17(19)
C15 C16 H16 121.6
C17 C16 C15 116.8(2)
C17 C16 H16 121.6
C16 C17 O3 127.4(2)
C16 C17 C19 122.5(2)
C19 C17 O3 110.07(19)
O3 C18 H18A 110.1
O3 C18 H18B 110.1
O4 C18 O3 108.21(19)
O4 C18 H18A 110.1
O4 C18 H18B 110.1
H18A C18 H18B 108.4
O4 C19 C17 109.8(2)
C20 C19 O4 128.2(2)
C20 C19 C17 122.0(2)
C19 C20 H20 121.8
C19 C20 C21 116.5(2)
C21 C20 H20 121.8
C15 C21 C20 121.9(2)
C15 C21 H21 119.0
C20 C21 H21 119.0
C10 C22 H22 119.9
C10 C22 C23 120.1(2)
C23 C22 H22 119.9
C13 C23 C22 120.3(2)
C13 C23 H23 119.8
C22 C23 H23 119.8
C25 C24 C14 123.25(19)
C25 C24 C29 118.40(18)
C29 C24 C14 118.34(17)
C24 C25 H25 120.0
C26 C25 C24 120.0(2)
C26 C25 H25 120.0
C25 C26 H26 119.6
C27 C26 C25 120.85(19)
C27 C26 H26 119.6
C26 C27 H27 120.1
C26 C27 C28 119.78(19)
C28 C27 H27 120.1
C27 C28 H28 120.2
C29 C28 C27 119.7(2)
C29 C28 H28 120.2
C24 C29 H29 119.3
C28 C29 C24 121.32(19)
C28 C29 H29 119.3
C5 C30 H30 119.7
C31 C30 C5 120.65(18)
C31 C30 H30 119.7
C30 C31 H31 119.3
C30 C31 C32 121.45(19)
C32 C31 H31 119.3
C31 C32 H32 120.6
C33 C32 C31 118.70(19)
C33 C32 H32 120.6
C4 C33 H33 119.2
C32 C33 C4 121.58(18)
C32 C33 H33 119.2

loop_
_geom_bond_atom_site_label_1
_geom_bond_atom_site_label_2
_geom_bond_distance
F1 C1 1.333(3)
F2 C1 1.328(3)
F3 C1 1.323(3)
O1 C2 1.429(2)
O1 C3 1.351(2)
O2 C3 1.222(2)
O3 C17 1.382(3)
O3 C18 1.439(3)
O4 C18 1.424(3)
O4 C19 1.376(3)
N1 H1 0.8800
N1 C5 1.384(3)
N1 C6 1.394(2)
N2 C6 1.331(2)
N2 C14 1.362(2)
C1 C2 1.495(3)
C2 H2A 0.9900
C2 H2B 0.9900
C3 C4 1.468(3)
C4 C5 1.428(3)
C4 C33 1.404(3)
C5 C30 1.402(3)
C6 C7 1.391(3)
C7 H7 0.9500
C7 C8 1.381(3)
C8 C9 1.415(3)
C8 C15 1.491(3)
C9 C10 1.498(3)
C9 C14 1.393(3)
C10 C11 1.393(3)
C10 C22 1.393(3)
C11 H11 0.9500
C11 C12 1.388(3)
C12 H12 0.9500
C12 C13 1.383(3)
C13 H13 0.9500
C13 C23 1.380(3)
C14 C24 1.497(3)
C15 C16 1.407(3)
C15 C21 1.393(3)
C16 H16 0.9500
C16 C17 1.371(3)
C17 C19 1.379(3)
C18 H18A 0.9900
C18 H18B 0.9900
C19 C20 1.368(3)
C20 H20 0.9500
C20 C21 1.401(3)
C21 H21 0.9500
C22 H22 0.9500
C22 C23 1.395(3)
C23 H23 0.9500
C24 C25 1.396(3)
C24 C29 1.398(3)
C25 H25 0.9500
C25 C26 1.392(3)
C26 H26 0.9500
C26 C27 1.378(3)
C27 H27 0.9500
C27 C28 1.387(3)
C28 H28 0.9500
C28 C29 1.382(3)
C29 H29 0.9500
C30 H30 0.9500
C30 C31 1.381(3)
C31 H31 0.9500
C31 C32 1.394(3)
C32 H32 0.9500
C32 C33 1.378(3)
C33 H33 0.9500

loop_
_geom_torsion_atom_site_label_1
_geom_torsion_atom_site_label_2
_geom_torsion_atom_site_label_3
_geom_torsion_atom_site_label_4
_geom_torsion
F1 C1 C2 O1 60.2(2)
F2 C1 C2 O1 178.95(19)
F3 C1 C2 O1 -60.8(2)
O1 C3 C4 C5 172.95(17)
O1 C3 C4 C33 -9.9(3)
O2 C3 C4 C5 -9.0(3)
O2 C3 C4 C33 168.1(2)
O3 C17 C19 O4 0.0(2)
O3 C17 C19 C20 178.80(18)
O4 C19 C20 C21 -179.57(19)
N1 C5 C30 C31 179.90(19)
N1 C6 C7 C8 179.84(18)
N2 C6 C7 C8 0.4(3)
N2 C14 C24 C25 141.53(19)
N2 C14 C24 C29 -37.0(2)
C2 O1 C3 O2 -1.2(3)
C2 O1 C3 C4 176.95(16)
C3 O1 C2 C1 176.92(17)
C3 C4 C5 N1 -5.2(3)
C3 C4 C5 C30 173.12(17)
C3 C4 C33 C32 -174.15(18)
C4 C5 C30 C31 1.7(3)
C5 N1 C6 N2 11.6(3)
C5 N1 C6 C7 -167.9(2)
C5 C4 C33 C32 3.1(3)
C5 C30 C31 C32 1.8(3)
C6 N1 C5 C4 -174.0(2)
C6 N1 C5 C30 7.8(3)
C6 N2 C14 C9 1.2(3)
C6 N2 C14 C24 179.77(17)
C6 C7 C8 C9 2.3(3)
C6 C7 C8 C15 -171.62(19)
C7 C8 C9 C10 174.90(18)
C7 C8 C9 C14 -3.1(3)
C7 C8 C15 C16 123.1(2)
C7 C8 C15 C21 -46.6(3)
C8 C9 C10 C11 -67.2(2)
C8 C9 C10 C22 110.6(2)
C8 C9 C14 N2 1.4(3)
C8 C9 C14 C24 -177.00(18)
C8 C15 C16 C17 -166.39(17)
C8 C15 C21 C20 166.88(18)
C9 C8 C15 C16 -50.5(3)
C9 C8 C15 C21 139.9(2)
C9 C10 C11 C12 178.07(17)
C9 C10 C22 C23 -177.79(18)
C9 C14 C24 C25 -40.0(3)
C9 C14 C24 C29 141.5(2)
C10 C9 C14 N2 -176.51(18)
C10 C9 C14 C24 5.1(3)
C10 C11 C12 C13 -0.2(3)
C10 C22 C23 C13 -0.3(3)
C11 C10 C22 C23 0.0(3)
C11 C12 C13 C23 -0.1(3)
C12 C13 C23 C22 0.3(3)
C14 N2 C6 N1 178.42(18)
C14 N2 C6 C7 -2.1(3)
C14 C9 C10 C11 110.6(2)
C14 C9 C10 C22 -71.6(3)
C14 C24 C25 C26 -178.50(18)
C14 C24 C29 C28 178.85(18)
C15 C8 C9 C10 -11.7(3)
C15 C8 C9 C14 170.34(19)
C15 C16 C17 O3 178.58(18)
C15 C16 C17 C19 -1.4(3)
C16 C15 C21 C20 -2.7(3)
C16 C17 C19 O4 179.98(18)
C16 C17 C19 C20 -1.2(3)
C17 O3 C18 O4 -18.5(2)
C17 C19 C20 C21 1.9(3)
C18 O3 C17 C16 -168.6(2)
C18 O3 C17 C19 11.4(2)
C18 O4 C19 C17 -11.5(2)
C18 O4 C19 C20 169.8(2)
C19 O4 C18 O3 18.6(3)
C19 C20 C21 C15 0.1(3)
C21 C15 C16 C17 3.3(3)
C22 C10 C11 C12 0.2(3)
C24 C25 C26 C27 0.0(3)
C25 C24 C29 C28 0.2(3)
C25 C26 C27 C28 -0.4(3)
C26 C27 C28 C29 0.7(3)
C27 C28 C29 C24 -0.6(3)
C29 C24 C25 C26 0.1(3)
C30 C31 C32 C33 -2.8(3)
C31 C32 C33 C4 0.4(3)
C33 C4 C5 N1 177.68(18)
C33 C4 C5 C30 -4.0(3)
